data_7120586
loop_
_publ_author_name
'Nikolayenko, Varvara I.'
'Herbert, Simon'
'Barbour, Len'

_publ_section_title
;
 Reversible structural switching of a metal-organic framework by
 photoirradiation
;
_journal_name_full 'Chem. Commun.'
_journal_paper_doi 10.1039/C7CC06074B
_journal_year 2017
_chemical_formula_moiety 'C53 H33 F6 N2 O10 S2 Zn2, 2.456(C3 H7 N O)'
_chemical_formula_sum 'C60.37 H50.19 F6 N4.46 O12.46 S2 Zn2'
_chemical_formula_weight 1346.24
_chemical_name_common DMOF2
_space_group_crystal_system triclinic
_space_group_IT_number 2
_space_group_name_Hall '-P 1'
_space_group_name_H-M_alt 'P -1'
_symmetry_space_group_name_Hall '-P 1'
_symmetry_space_group_name_H-M 'P -1'
_atom_sites_solution_hydrogens geom
_audit_creation_method SHELXL-2016/6
_audit_update_record
;
2017-08-02 deposited with the CCDC.
2017-08-23 downloaded from the CCDC.
;
_cell_angle_alpha 71.760(4)
_cell_angle_beta 76.741(4)
_cell_angle_gamma 68.321(5)
_cell_formula_units_Z 2
_cell_length_a 11.169(3)
_cell_length_b 14.536(4)
_cell_length_c 21.343(6)
_cell_measurement_reflns_used 1288
_cell_measurement_temperature 100(2)
_cell_measurement_theta_max 20.147
_cell_measurement_theta_min 2.416
_cell_volume 3032.7(14)
_computing_cell_refinement 'SAINT (Bruker, 2016)'
_computing_data_collection 'APEX3 (Bruker, 2016)'
_computing_data_reduction 'SAINT (Bruker, 2016)'
_computing_structure_refinement 'SHELXL-2016/6 (Sheldrick, 2016)'
_computing_structure_solution 'SHELXL-2016/6 (Sheldrick, 2016)'
_diffrn_ambient_temperature 100(2)
_diffrn_measured_fraction_theta_full 0.986
_diffrn_measured_fraction_theta_max 0.888
_diffrn_measurement_device_type 'Bruker APEX CCD area -detector'
_diffrn_measurement_method \w
_diffrn_radiation_type MoK\a
_diffrn_radiation_wavelength 0.71073
_diffrn_reflns_av_R_equivalents 0.0605
_diffrn_reflns_av_unetI/netI 0.1551
_diffrn_reflns_Laue_measured_fraction_full 0.986
_diffrn_reflns_Laue_measured_fraction_max 0.888
_diffrn_reflns_limit_h_max 12
_diffrn_reflns_limit_h_min -14
_diffrn_reflns_limit_k_max 18
_diffrn_reflns_limit_k_min -16
_diffrn_reflns_limit_l_max 28
_diffrn_reflns_limit_l_min -28
_diffrn_reflns_number 19415
_diffrn_reflns_point_group_measured_fraction_full 0.986
_diffrn_reflns_point_group_measured_fraction_max 0.888
_diffrn_reflns_theta_full 25.242
_diffrn_reflns_theta_max 28.407
_diffrn_reflns_theta_min 1.979
_diffrn_source 'fine-focus sealed tube'
_exptl_absorpt_coefficient_mu 0.944
_exptl_absorpt_correction_T_max 0.8920
_exptl_absorpt_correction_T_min 0.8207
_exptl_absorpt_correction_type numerical
_exptl_absorpt_process_details 'SADABS, 2016'
_exptl_crystal_colour Orange
_exptl_crystal_density_diffrn 1.474
_exptl_crystal_description Plate
_exptl_crystal_F_000 1378
_exptl_crystal_size_max 0.218
_exptl_crystal_size_mid 0.143
_exptl_crystal_size_min 0.124
_refine_diff_density_max 0.646
_refine_diff_density_min -0.601
_refine_diff_density_rms 0.112
_refine_ls_extinction_method none
_refine_ls_goodness_of_fit_ref 0.956
_refine_ls_hydrogen_treatment constr
_refine_ls_matrix_type full
_refine_ls_number_parameters 822
_refine_ls_number_reflns 13516
_refine_ls_number_restraints 0
_refine_ls_restrained_S_all 0.956
_refine_ls_R_factor_all 0.1391
_refine_ls_R_factor_gt 0.0746
_refine_ls_shift/su_max 0.000
_refine_ls_shift/su_mean 0.000
_refine_ls_structure_factor_coef Fsqd
_refine_ls_weighting_details 'w=1/[\s^2^(Fo^2^)+(0.0536P)^2^] where P=(Fo^2^+2Fc^2^)/3'
_refine_ls_weighting_scheme calc
_refine_ls_wR_factor_gt 0.1368
_refine_ls_wR_factor_ref 0.1676
_reflns_Friedel_coverage 0.000
_reflns_number_gt 7362
_reflns_number_total 13516
_reflns_threshold_expression 'I > 2\s(I)'
_cod_data_source_file c7cc06074b5.cif
_cod_data_source_block DMOF2
_cod_original_cell_volume 3032.6(15)
_cod_database_code 7120586
_shelx_shelxl_version_number 2016/6
_shelx_space_group_comment
;
The symmetry employed for this shelxl refinement is uniquely defined
by the following loop, which should always be used as a source of
symmetry information in preference to the above space-group names.
They are only intended as comments.
;
_shelx_estimated_absorpt_t_min 0.821
_shelx_estimated_absorpt_t_max 0.892

loop_
_space_group_symop_operation_xyz
'x, y, z'
'-x, -y, -z'

loop_
_atom_site_label
_atom_site_type_symbol
_atom_site_fract_x
_atom_site_fract_y
_atom_site_fract_z
_atom_site_U_iso_or_equiv
_atom_site_adp_type
_atom_site_occupancy
_atom_site_site_symmetry_order
_atom_site_calc_flag
_atom_site_refinement_flags_posn
_atom_site_refinement_flags_adp
_atom_site_refinement_flags_occupancy
Zn1 Zn 0.88335(6) 0.87409(4) 0.21742(3) 0.02010(16) Uani 1 1 d . . .
Zn2 Zn 0.78354(7) 0.98872(5) 0.07035(3) 0.02158(17) Uani 1 1 d . . .
S2 S 0.85293(15) 0.95274(11) -0.44804(7) 0.0271(3) Uani 1 1 d . . .
S1 S 0.48589(15) 1.17653(11) -0.23652(7) 0.0291(4) Uani 1 1 d . . .
O1 O 0.8496(4) 0.7281(3) 0.26250(16) 0.0224(8) Uani 1 1 d . . .
O2 O 1.0433(4) 0.7447(2) 0.23448(16) 0.0212(8) Uani 1 1 d . . .
O9 O 0.8885(4) 1.8494(2) 0.11074(16) 0.0221(8) Uani 1 1 d . . .
O6 O 0.9562(4) 0.9873(3) 0.16597(17) 0.0252(9) Uani 1 1 d . . .
O4 O 1.6968(4) -0.0453(3) 0.21508(17) 0.0247(9) Uani 1 1 d . . .
F6 F 0.7123(4) 1.3662(2) -0.55413(15) 0.0420(10) Uani 1 1 d . . .
O7 O 0.8941(4) 1.0717(3) 0.06545(17) 0.0272(9) Uani 1 1 d . . .
O8 O 1.1122(4) 1.3786(3) 0.12247(18) 0.0282(9) Uani 1 1 d . . .
F5 F 0.9149(4) 1.2871(3) -0.54112(16) 0.0418(9) Uani 1 1 d . . .
O10 O 0.7177(4) 1.8323(3) 0.08495(18) 0.0271(9) Uani 1 1 d . . .
C52 C 0.6122(5) 1.0602(4) -0.1041(2) 0.0231(12) Uani 1 1 d . . .
H52 H 0.548085 1.041647 -0.115223 0.028 Uiso 1 1 calc R U .
O3 O 1.2028(4) 0.2616(3) 0.3351(2) 0.0393(11) Uani 1 1 d . . .
N1 N 0.7448(4) 1.0394(3) -0.0237(2) 0.0203(10) Uani 1 1 d . . .
O5 O 1.6244(4) 0.0587(3) 0.12069(17) 0.0294(9) Uani 1 1 d . . .
F2 F 0.5754(4) 1.4628(3) -0.42774(18) 0.0578(12) Uani 1 1 d . . .
C26 C 1.1005(5) 1.5453(4) 0.1150(2) 0.0196(12) Uani 1 1 d . . .
H26 H 1.192133 1.521420 0.114294 0.024 Uiso 1 1 calc R U .
C53 C 0.6562(5) 1.0143(4) -0.0429(2) 0.0220(12) Uani 1 1 d . . .
H53 H 0.622836 0.962960 -0.012981 0.026 Uiso 1 1 calc R U .
C38 C 0.7966(6) 1.3249(4) -0.5086(3) 0.0329(15) Uani 1 1 d . . .
C15 C 0.9436(5) 1.0618(4) 0.1161(2) 0.0188(12) Uani 1 1 d . . .
N2 N 0.8718(5) 0.9180(3) -0.6931(2) 0.0276(11) Uani 1 1 d . . .
H2 H 0.880926 0.894927 -0.728063 0.033 Uiso 1 1 calc R U .
C3 C 1.1640(6) 0.5340(4) 0.2713(3) 0.0275(13) Uani 1 1 d . . .
H3 H 1.215820 0.577793 0.254240 0.033 Uiso 1 1 calc R U .
C16 C 0.9884(5) 1.1469(4) 0.1160(2) 0.0196(12) Uani 1 1 d . . .
C19 C 1.0622(6) 1.3053(4) 0.1204(3) 0.0247(13) Uani 1 1 d . . .
C10 C 1.6172(5) 0.0313(4) 0.1838(3) 0.0210(12) Uani 1 1 d . . .
F1 F 0.7249(5) 1.4241(3) -0.36703(16) 0.0619(13) Uani 1 1 d . . .
C24 C 0.8265(6) 1.7933(4) 0.1030(3) 0.0240(13) Uani 1 1 d . . .
C40 C 0.7843(6) 1.1455(4) -0.4601(3) 0.0243(13) Uani 1 1 d . . .
C30 C 0.7545(6) 1.1595(4) -0.1304(2) 0.0235(13) Uani 1 1 d . . .
H30 H 0.791418 1.209049 -0.159984 0.028 Uiso 1 1 calc R U .
C23 C 0.8982(6) 1.6828(4) 0.1122(2) 0.0208(12) Uani 1 1 d . . .
C6 C 1.3068(6) 0.2107(4) 0.2958(3) 0.0280(13) Uani 1 1 d . . .
C25 C 1.0305(6) 1.6467(4) 0.1122(2) 0.0224(13) Uani 1 1 d . . .
H25 H 1.074638 1.692379 0.110313 0.027 Uiso 1 1 calc R U .
F4 F 0.7609(5) 1.5027(3) -0.52038(17) 0.0645(13) Uani 1 1 d . . .
C35 C 0.6997(6) 1.2884(4) -0.3977(3) 0.0256(13) Uani 1 1 d . . .
F3 F 0.9109(5) 1.3889(3) -0.46197(19) 0.0618(12) Uani 1 1 d . . .
C39 C 0.7571(5) 1.2463(4) -0.4498(2) 0.0222(12) Uani 1 1 d . . .
C1 C 0.9708(6) 0.6887(4) 0.2570(2) 0.0204(12) Uani 1 1 d . . .
C14 C 0.9565(6) 0.5114(4) 0.2997(3) 0.0264(13) Uani 1 1 d . . .
H14 H 0.864455 0.539416 0.302766 0.032 Uiso 1 1 calc R U .
C29 C 0.7917(5) 1.1117(4) -0.0676(2) 0.0221(12) Uani 1 1 d . . .
H29 H 0.853469 1.130670 -0.054745 0.027 Uiso 1 1 calc R U .
C43 C 0.8409(6) 0.9925(4) -0.5828(3) 0.0244(13) Uani 1 1 d . . .
C31 C 0.6620(5) 1.1341(4) -0.1497(2) 0.0203(12) Uani 1 1 d . . .
C20 C 1.0348(6) 1.4786(4) 0.1187(2) 0.0223(12) Uani 1 1 d . . .
C5 C 1.1476(6) 0.3676(4) 0.3119(3) 0.0298(14) Uani 1 1 d . . .
C2 C 1.0307(6) 0.5765(4) 0.2776(2) 0.0225(12) Uani 1 1 d . . .
C22 C 0.8341(6) 1.6145(4) 0.1171(3) 0.0268(13) Uani 1 1 d . . .
H22 H 0.742417 1.638532 0.117943 0.032 Uiso 1 1 calc R U .
C33 C 0.6961(6) 1.2214(4) -0.2721(2) 0.0239(13) Uani 1 1 d . . .
H33 H 0.774407 1.232139 -0.271079 0.029 Uiso 1 1 calc R U .
C7 C 1.3206(6) 0.2434(4) 0.2274(3) 0.0288(14) Uani 1 1 d . . .
H7 H 1.262752 0.306126 0.205581 0.035 Uiso 1 1 calc R U .
C11 C 1.4933(6) 0.0643(4) 0.2920(3) 0.0269(13) Uani 1 1 d . . .
H11 H 1.553760 0.003484 0.314019 0.032 Uiso 1 1 calc R U .
C13 C 1.0146(6) 0.4060(4) 0.3172(3) 0.0266(13) Uani 1 1 d . . .
H13 H 0.963528 0.361602 0.332516 0.032 Uiso 1 1 calc R U .
C34 C 0.6399(6) 1.2463(4) -0.3312(2) 0.0239(13) Uani 1 1 d . . .
C42 C 0.8237(6) 1.0328(4) -0.5254(3) 0.0267(13) Uani 1 1 d . . .
C51 C 0.4364(6) 1.2438(5) -0.3685(3) 0.0355(15) Uani 1 1 d . . .
H51A H 0.450253 1.297162 -0.408201 0.053 Uiso 1 1 calc R U .
H51B H 0.345835 1.265333 -0.348083 0.053 Uiso 1 1 calc R U .
H51C H 0.455261 1.180108 -0.381195 0.053 Uiso 1 1 calc R U .
C21 C 0.9022(6) 1.5116(4) 0.1208(3) 0.0260(13) Uani 1 1 d . . .
H21 H 0.857877 1.465079 0.124655 0.031 Uiso 1 1 calc R U .
C48 C 0.8171(6) 1.0522(4) -0.4128(3) 0.0271(13) Uani 1 1 d . . .
C28 C 1.0256(6) 1.1466(4) 0.1737(3) 0.0337(16) Uani 1 1 d . . .
H28 H 1.027161 1.090906 0.211789 0.040 Uiso 1 1 calc R U .
C32 C 0.6246(5) 1.1803(4) -0.2171(2) 0.0218(12) Uani 1 1 d . . .
C9 C 1.5061(6) 0.0939(4) 0.2227(3) 0.0249(13) Uani 1 1 d . . .
C12 C 1.3932(6) 0.1228(4) 0.3287(3) 0.0284(14) Uani 1 1 d . . .
H12 H 1.384039 0.102904 0.375956 0.034 Uiso 1 1 calc R U .
C41 C 0.7904(6) 1.1319(4) -0.5240(3) 0.0273(13) Uani 1 1 d . . .
H41 H 0.772706 1.187315 -0.562375 0.033 Uiso 1 1 calc R U .
C4 C 1.2240(6) 0.4300(4) 0.2891(3) 0.0326(14) Uani 1 1 d . . .
H4 H 1.315969 0.401805 0.285749 0.039 Uiso 1 1 calc R U .
C49 C 0.8297(6) 1.0260(4) -0.3405(3) 0.0361(16) Uani 1 1 d . . .
H49A H 0.867552 1.072033 -0.332906 0.054 Uiso 1 1 calc R U .
H49B H 0.886193 0.955134 -0.326853 0.054 Uiso 1 1 calc R U .
H49C H 0.743697 1.033693 -0.314371 0.054 Uiso 1 1 calc R U .
C17 C 0.9879(6) 1.2275(4) 0.0611(3) 0.0310(15) Uani 1 1 d . . .
H17 H 0.961341 1.229007 0.021439 0.037 Uiso 1 1 calc R U .
C36 C 0.6978(8) 1.3971(5) -0.4156(3) 0.0420(18) Uani 1 1 d . . .
C46 C 0.9056(6) 0.8534(4) -0.6352(3) 0.0299(14) Uani 1 1 d . . .
H46 H 0.940442 0.781985 -0.631892 0.036 Uiso 1 1 calc R U .
C50 C 0.5249(6) 1.2265(4) -0.3197(3) 0.0269(13) Uani 1 1 d . . .
C44 C 0.8080(6) 1.0579(4) -0.6439(3) 0.0316(15) Uani 1 1 d . . .
H44 H 0.774495 1.129750 -0.648951 0.038 Uiso 1 1 calc R U .
C8 C 1.4196(5) 0.1835(4) 0.1913(3) 0.0261(13) Uani 1 1 d . . .
H8 H 1.428434 0.204165 0.144090 0.031 Uiso 1 1 calc R U .
C27 C 1.0605(7) 1.2270(4) 0.1759(3) 0.0357(16) Uani 1 1 d . . .
H27 H 1.083232 1.227872 0.215863 0.043 Uiso 1 1 calc R U .
C47 C 0.8907(7) 0.8888(4) -0.5800(3) 0.0367(16) Uani 1 1 d . . .
H47 H 0.915036 0.841144 -0.539266 0.044 Uiso 1 1 calc R U .
C37 C 0.7937(8) 1.4094(5) -0.4787(3) 0.0429(18) Uani 1 1 d . . .
C18 C 1.0265(6) 1.3071(4) 0.0635(3) 0.0328(15) Uani 1 1 d . . .
H18 H 1.027708 1.362397 0.025353 0.039 Uiso 1 1 calc R U .
C45 C 0.8239(6) 1.0184(4) -0.6973(3) 0.0287(14) Uani 1 1 d . . .
H45 H 0.799875 1.064229 -0.738605 0.034 Uiso 1 1 calc R U .
O13 O 1.4316(5) 0.4549(4) 0.0857(3) 0.0573(17) Uani 0.918(6) 1 d . . P
O12 O 0.7606(7) 0.3033(4) 0.3144(3) 0.071(2) Uani 0.929(7) 1 d . . P
N5 N 1.5070(6) 0.3366(4) 0.0225(3) 0.0459(18) Uani 0.918(6) 1 d . . P
N4 N 0.6204(6) 0.4125(5) 0.2417(3) 0.0548(19) Uani 0.929(7) 1 d . . P
C61 C 1.6364(8) 0.3147(5) 0.0276(4) 0.052(2) Uani 0.918(6) 1 d . . P
H61A H 1.643663 0.356175 0.054067 0.078 Uiso 0.918(6) 1 calc R U P
H61B H 1.683909 0.330466 -0.017010 0.078 Uiso 0.918(6) 1 calc R U P
H61C H 1.673472 0.241989 0.049175 0.078 Uiso 0.918(6) 1 calc R U P
C60 C 1.4153(9) 0.4055(6) 0.0519(4) 0.051(2) Uani 0.918(6) 1 d . . P
H60 H 1.328110 0.418239 0.046294 0.061 Uiso 0.918(6) 1 calc R U P
N3 N 1.4109(9) 0.2182(7) 0.4688(4) 0.039(2) Uani 0.609(6) 1 d . . P
C62 C 1.4699(9) 0.2829(6) -0.0121(4) 0.069(3) Uani 0.918(6) 1 d . . P
H62A H 1.375835 0.295970 -0.002335 0.104 Uiso 0.918(6) 1 calc R U P
H62B H 1.515058 0.209279 0.002554 0.104 Uiso 0.918(6) 1 calc R U P
H62C H 1.493622 0.306720 -0.060067 0.104 Uiso 0.918(6) 1 calc R U P
C57 C 0.6896(10) 0.3904(7) 0.2896(4) 0.068(3) Uani 0.929(7) 1 d . . P
H57 H 0.685021 0.444831 0.306533 0.082 Uiso 0.929(7) 1 calc R U P
O11 O 1.4107(9) 0.0756(7) 0.5534(4) 0.073(3) Uani 0.609(6) 1 d . . P
C59 C 0.5413(9) 0.5152(6) 0.2140(5) 0.098(4) Uani 0.929(7) 1 d . . P
H59A H 0.548824 0.561791 0.236515 0.147 Uiso 0.929(7) 1 calc R U P
H59B H 0.450456 0.517957 0.220339 0.147 Uiso 0.929(7) 1 calc R U P
H59C H 0.570864 0.535729 0.166393 0.147 Uiso 0.929(7) 1 calc R U P
C54 C 1.4629(12) 0.1232(9) 0.5004(6) 0.049(3) Uani 0.609(6) 1 d . . P
H54 H 1.546679 0.086873 0.482168 0.059 Uiso 0.609(6) 1 calc R U P
C58 C 0.6303(10) 0.3336(7) 0.2122(5) 0.086(3) Uani 0.929(7) 1 d . . P
H58A H 0.718041 0.310605 0.188809 0.128 Uiso 0.929(7) 1 calc R U P
H58B H 0.566762 0.360261 0.180661 0.128 Uiso 0.929(7) 1 calc R U P
H58C H 0.612765 0.275825 0.247122 0.128 Uiso 0.929(7) 1 calc R U P
C56 C 1.4840(13) 0.2694(8) 0.4101(6) 0.058(4) Uani 0.609(6) 1 d . . P
H56A H 1.497257 0.326154 0.419981 0.087 Uiso 0.609(6) 1 calc R U P
H56B H 1.434731 0.295868 0.372116 0.087 Uiso 0.609(6) 1 calc R U P
H56C H 1.568488 0.220191 0.399249 0.087 Uiso 0.609(6) 1 calc R U P
C55 C 1.2822(13) 0.2783(9) 0.4881(7) 0.067(4) Uani 0.609(6) 1 d . . P
H55A H 1.237427 0.234308 0.521872 0.100 Uiso 0.609(6) 1 calc R U P
H55B H 1.235058 0.310847 0.449201 0.100 Uiso 0.609(6) 1 calc R U P
H55C H 1.285453 0.331062 0.506491 0.100 Uiso 0.609(6) 1 calc R U P

loop_
_atom_site_aniso_label
_atom_site_aniso_U_11
_atom_site_aniso_U_22
_atom_site_aniso_U_33
_atom_site_aniso_U_23
_atom_site_aniso_U_13
_atom_site_aniso_U_12
Zn1 0.0284(4) 0.0135(3) 0.0192(3) -0.0032(3) -0.0040(3) -0.0077(3)
Zn2 0.0332(4) 0.0177(3) 0.0169(3) -0.0043(3) -0.0067(3) -0.0097(3)
S2 0.0380(9) 0.0254(8) 0.0186(7) -0.0058(6) -0.0028(6) -0.0114(7)
S1 0.0335(9) 0.0403(9) 0.0198(7) -0.0067(6) -0.0043(7) -0.0193(7)
O1 0.027(2) 0.0167(19) 0.0208(19) -0.0034(16) -0.0017(17) -0.0057(17)
O2 0.032(2) 0.0154(19) 0.0187(19) -0.0053(15) -0.0015(17) -0.0106(17)
O9 0.031(2) 0.0149(19) 0.024(2) -0.0068(16) -0.0061(17) -0.0086(17)
O6 0.038(3) 0.019(2) 0.025(2) 0.0002(16) -0.0109(18) -0.0168(18)
O4 0.030(2) 0.017(2) 0.023(2) -0.0035(16) -0.0043(18) -0.0044(17)
F6 0.073(3) 0.032(2) 0.0195(17) -0.0020(15) -0.0165(18) -0.0121(19)
O7 0.048(3) 0.021(2) 0.022(2) -0.0009(16) -0.0146(19) -0.0186(19)
O8 0.038(3) 0.0129(19) 0.040(2) -0.0055(17) -0.013(2) -0.0113(18)
F5 0.050(3) 0.044(2) 0.0276(19) -0.0039(16) 0.0042(18) -0.0202(19)
O10 0.034(3) 0.021(2) 0.027(2) -0.0081(17) -0.0091(19) -0.0055(18)
C52 0.023(3) 0.026(3) 0.021(3) -0.005(2) 0.000(2) -0.012(3)
O3 0.039(3) 0.012(2) 0.044(3) -0.0026(18) 0.017(2) 0.0003(18)
N1 0.030(3) 0.019(2) 0.016(2) -0.0068(19) -0.005(2) -0.010(2)
O5 0.041(3) 0.024(2) 0.018(2) -0.0057(17) -0.0027(18) -0.0052(19)
F2 0.085(3) 0.027(2) 0.047(2) -0.0109(18) 0.000(2) -0.005(2)
C26 0.025(3) 0.023(3) 0.016(3) -0.007(2) 0.000(2) -0.014(2)
C53 0.029(3) 0.023(3) 0.017(3) -0.007(2) 0.000(2) -0.013(3)
C38 0.043(4) 0.034(4) 0.018(3) -0.005(3) 0.000(3) -0.013(3)
C15 0.028(3) 0.014(3) 0.014(3) -0.004(2) 0.003(2) -0.010(2)
N2 0.039(3) 0.018(2) 0.026(3) -0.010(2) -0.005(2) -0.005(2)
C3 0.027(4) 0.018(3) 0.037(3) -0.008(3) 0.001(3) -0.009(3)
C16 0.029(3) 0.009(3) 0.021(3) 0.001(2) -0.008(2) -0.007(2)
C19 0.032(4) 0.020(3) 0.029(3) -0.008(2) -0.007(3) -0.013(3)
C10 0.028(3) 0.018(3) 0.022(3) -0.009(2) -0.001(2) -0.010(2)
F1 0.133(4) 0.056(3) 0.0240(19) -0.0142(18) -0.004(2) -0.062(3)
C24 0.036(4) 0.023(3) 0.019(3) -0.010(2) 0.002(3) -0.015(3)
C40 0.029(3) 0.026(3) 0.022(3) -0.010(2) -0.001(3) -0.012(3)
C30 0.038(4) 0.021(3) 0.018(3) -0.005(2) -0.005(3) -0.016(3)
C23 0.031(3) 0.018(3) 0.015(3) -0.006(2) -0.002(2) -0.009(2)
C6 0.029(4) 0.023(3) 0.029(3) -0.005(3) 0.006(3) -0.013(3)
C25 0.037(4) 0.015(3) 0.022(3) -0.005(2) -0.003(3) -0.017(3)
F4 0.133(4) 0.037(2) 0.029(2) -0.0005(17) -0.003(2) -0.044(3)
C35 0.036(4) 0.024(3) 0.022(3) -0.008(2) -0.009(3) -0.010(3)
F3 0.083(4) 0.073(3) 0.051(3) -0.005(2) -0.011(2) -0.056(3)
C39 0.029(3) 0.028(3) 0.011(3) -0.001(2) -0.006(2) -0.012(3)
C1 0.028(3) 0.020(3) 0.014(3) -0.005(2) -0.003(2) -0.008(3)
C14 0.027(3) 0.018(3) 0.027(3) -0.006(2) 0.007(3) -0.006(2)
C29 0.031(3) 0.018(3) 0.021(3) -0.005(2) -0.005(2) -0.011(2)
C43 0.032(4) 0.016(3) 0.021(3) -0.008(2) -0.007(3) 0.002(2)
C31 0.025(3) 0.021(3) 0.018(3) -0.010(2) 0.002(2) -0.009(2)
C20 0.035(4) 0.016(3) 0.020(3) -0.001(2) -0.008(3) -0.012(3)
C5 0.034(4) 0.014(3) 0.029(3) -0.001(2) 0.001(3) -0.001(3)
C2 0.034(4) 0.015(3) 0.015(3) -0.003(2) -0.001(2) -0.005(2)
C22 0.031(4) 0.028(3) 0.027(3) -0.006(3) -0.006(3) -0.016(3)
C33 0.032(4) 0.029(3) 0.018(3) -0.007(2) -0.005(3) -0.015(3)
C7 0.031(4) 0.021(3) 0.032(3) -0.007(3) -0.007(3) -0.004(3)
C11 0.029(4) 0.017(3) 0.031(3) 0.003(2) -0.011(3) -0.007(3)
C13 0.029(4) 0.017(3) 0.028(3) -0.004(2) 0.007(3) -0.007(3)
C34 0.040(4) 0.021(3) 0.012(3) -0.007(2) -0.004(2) -0.009(3)
C42 0.040(4) 0.022(3) 0.018(3) -0.004(2) -0.010(3) -0.008(3)
C51 0.039(4) 0.049(4) 0.025(3) -0.005(3) -0.011(3) -0.020(3)
C21 0.036(4) 0.016(3) 0.034(3) -0.008(2) -0.006(3) -0.015(3)
C48 0.034(4) 0.025(3) 0.021(3) -0.008(2) 0.000(3) -0.008(3)
C28 0.056(5) 0.032(3) 0.021(3) 0.007(3) -0.017(3) -0.028(3)
C32 0.028(3) 0.024(3) 0.017(3) -0.007(2) -0.004(2) -0.011(3)
C9 0.024(3) 0.023(3) 0.028(3) -0.006(2) -0.003(3) -0.008(3)
C12 0.035(4) 0.018(3) 0.027(3) -0.005(2) 0.001(3) -0.006(3)
C41 0.033(4) 0.024(3) 0.022(3) -0.005(2) -0.010(3) -0.003(3)
C4 0.029(4) 0.027(3) 0.039(4) -0.012(3) -0.001(3) -0.006(3)
C49 0.056(5) 0.025(3) 0.022(3) -0.002(3) -0.008(3) -0.008(3)
C17 0.057(5) 0.019(3) 0.021(3) -0.001(2) -0.017(3) -0.014(3)
C36 0.078(6) 0.031(4) 0.022(3) -0.011(3) -0.007(3) -0.019(4)
C46 0.042(4) 0.017(3) 0.026(3) -0.003(2) -0.004(3) -0.005(3)
C50 0.040(4) 0.028(3) 0.019(3) -0.008(2) -0.004(3) -0.017(3)
C44 0.046(4) 0.018(3) 0.028(3) -0.007(3) -0.013(3) -0.001(3)
C8 0.027(3) 0.024(3) 0.025(3) -0.002(2) -0.006(3) -0.008(3)
C27 0.064(5) 0.042(4) 0.019(3) 0.002(3) -0.017(3) -0.039(4)
C47 0.060(5) 0.024(3) 0.021(3) -0.006(3) -0.010(3) -0.005(3)
C37 0.079(6) 0.031(4) 0.023(3) 0.006(3) -0.011(4) -0.031(4)
C18 0.060(5) 0.020(3) 0.023(3) 0.004(2) -0.014(3) -0.021(3)
C45 0.040(4) 0.020(3) 0.025(3) -0.003(2) -0.011(3) -0.006(3)
O13 0.056(4) 0.041(3) 0.065(4) -0.008(3) -0.007(3) -0.008(3)
O12 0.115(6) 0.040(3) 0.055(4) 0.002(3) -0.036(4) -0.018(4)
N5 0.044(4) 0.029(3) 0.035(3) -0.001(3) 0.009(3) 0.008(3)
N4 0.043(4) 0.058(5) 0.056(4) 0.001(4) -0.006(4) -0.022(4)
C61 0.044(5) 0.032(4) 0.063(5) -0.008(4) 0.000(4) 0.001(4)
C60 0.055(6) 0.040(5) 0.042(5) 0.000(4) 0.000(4) -0.010(4)
N3 0.041(6) 0.043(6) 0.041(5) -0.015(5) -0.007(5) -0.017(5)
C62 0.066(7) 0.077(6) 0.043(5) -0.032(5) -0.019(5) 0.023(5)
C57 0.104(9) 0.051(6) 0.058(6) -0.013(5) -0.022(6) -0.028(6)
O11 0.082(8) 0.069(7) 0.073(7) -0.010(5) -0.007(6) -0.039(6)
C59 0.043(6) 0.048(6) 0.162(11) 0.016(6) 0.010(6) -0.018(5)
C54 0.055(8) 0.038(7) 0.062(8) -0.019(6) 0.007(7) -0.027(6)
C58 0.088(8) 0.091(8) 0.083(7) -0.023(6) -0.043(6) -0.015(6)
C56 0.086(11) 0.033(7) 0.061(8) 0.006(6) -0.042(8) -0.021(7)
C55 0.077(11) 0.049(8) 0.081(10) -0.024(7) 0.003(8) -0.029(8)

loop_
_atom_type_symbol
_atom_type_description
_atom_type_scat_dispersion_real
_atom_type_scat_dispersion_imag
_atom_type_scat_source
C C 0.0033 0.0016 'International Tables Vol C Tables 4.2.6.8 and 6.1.1.4'
H H 0.0000 0.0000 'International Tables Vol C Tables 4.2.6.8 and 6.1.1.4'
N N 0.0061 0.0033 'International Tables Vol C Tables 4.2.6.8 and 6.1.1.4'
O O 0.0106 0.0060 'International Tables Vol C Tables 4.2.6.8 and 6.1.1.4'
F F 0.0171 0.0103 'International Tables Vol C Tables 4.2.6.8 and 6.1.1.4'
Zn Zn 0.2839 1.4301 'International Tables Vol C Tables 4.2.6.8 and 6.1.1.4'
S S 0.1246 0.1234 'International Tables Vol C Tables 4.2.6.8 and 6.1.1.4'

loop_
_geom_angle_atom_site_label_1
_geom_angle_atom_site_label_2
_geom_angle_atom_site_label_3
_geom_angle
_geom_angle_site_symmetry_1
_geom_angle_site_symmetry_3
O4 Zn1 O6 97.82(15) 1_465 .
O4 Zn1 O2 156.85(14) 1_465 .
O6 Zn1 O2 104.98(15) . .
O4 Zn1 N2 87.95(16) 1_465 1_556
O6 Zn1 N2 88.48(15) . 1_556
O2 Zn1 N2 96.51(15) . 1_556
O4 Zn1 O1 94.64(14) 1_465 .
O6 Zn1 O1 165.73(15) . .
O2 Zn1 O1 62.24(14) . .
N2 Zn1 O1 98.91(15) 1_556 .
O4 Zn1 O9 88.41(13) 1_465 1_545
O6 Zn1 O9 85.27(12) . 1_545
O2 Zn1 O9 89.50(12) . 1_545
N2 Zn1 O9 172.28(14) 1_556 1_545
O1 Zn1 O9 88.17(12) . 1_545
O4 Zn1 H2 90.6(2) 1_465 1_556
O6 Zn1 H2 90.2(2) . 1_556
O2 Zn1 H2 93.3(2) . 1_556
N2 Zn1 H2 3.34(8) 1_556 1_556
O1 Zn1 H2 96.6(2) . 1_556
O9 Zn1 H2 175.2(2) 1_545 1_556
O5 Zn2 O9 120.06(15) 1_465 1_545
O5 Zn2 O7 100.19(16) 1_465 .
O9 Zn2 O7 103.02(15) 1_545 .
O5 Zn2 N1 104.31(17) 1_465 .
O9 Zn2 N1 124.91(15) 1_545 .
O7 Zn2 N1 99.16(15) . .
O5 Zn2 C24 111.44(17) 1_465 1_545
O9 Zn2 C24 29.72(16) 1_545 1_545
O7 Zn2 C24 132.08(18) . 1_545
N1 Zn2 C24 106.38(16) . 1_545
C48 S2 C42 93.0(3) . .
C50 S1 C32 92.4(3) . .
C1 O1 Zn1 86.3(3) . .
C1 O2 Zn1 90.9(3) . .
C24 O9 Zn2 102.7(3) . 1_565
C24 O9 Zn1 121.8(3) . 1_565
Zn2 O9 Zn1 97.62(13) 1_565 1_565
C15 O6 Zn1 142.7(3) . .
C10 O4 Zn1 144.8(4) . 1_645
C15 O7 Zn2 120.6(3) . .
C20 O8 C19 121.4(4) . .
C53 C52 C31 119.8(5) . .
C53 C52 H52 120.1 . .
C31 C52 H52 120.1 . .
C6 O3 C5 118.2(4) . .
C29 N1 C53 117.3(4) . .
C29 N1 Zn2 120.7(3) . .
C53 N1 Zn2 121.3(3) . .
C10 O5 Zn2 117.4(4) . 1_645
C25 C26 C20 119.0(5) . .
C25 C26 H26 120.5 . .
C20 C26 H26 120.5 . .
N1 C53 C52 122.8(5) . .
N1 C53 H53 118.6 . .
C52 C53 H53 118.6 . .
F5 C38 F6 106.7(4) . .
F5 C38 C39 113.5(5) . .
F6 C38 C39 112.3(5) . .
F5 C38 C37 110.8(5) . .
F6 C38 C37 108.8(5) . .
C39 C38 C37 104.7(4) . .
O6 C15 O7 125.0(4) . .
O6 C15 C16 117.8(4) . .
O7 C15 C16 117.2(4) . .
C46 N2 C45 118.9(5) . .
C46 N2 Zn1 125.3(4) . 1_554
C45 N2 Zn1 115.9(4) . 1_554
C46 N2 H2 120.6 . .
C45 N2 H2 120.6 . .
C4 C3 C2 121.7(5) . .
C4 C3 H3 119.2 . .
C2 C3 H3 119.2 . .
C17 C16 C28 119.3(5) . .
C17 C16 C15 121.4(5) . .
C28 C16 C15 119.2(4) . .
C18 C19 C27 121.1(5) . .
C18 C19 O8 120.8(5) . .
C27 C19 O8 117.8(5) . .
O4 C10 O5 123.9(5) . .
O4 C10 C9 118.0(5) . .
O5 C10 C9 118.1(5) . .
O10 C24 O9 121.3(5) . .
O10 C24 C23 122.1(5) . .
O9 C24 C23 116.4(5) . .
O10 C24 Zn2 74.4(3) . 1_565
O9 C24 Zn2 47.6(2) . 1_565
C23 C24 Zn2 159.6(4) . 1_565
C48 C40 C41 111.6(5) . .
C48 C40 C39 126.4(5) . .
C41 C40 C39 121.8(5) . .
C29 C30 C31 119.1(5) . .
C29 C30 H30 120.5 . .
C31 C30 H30 120.5 . .
C25 C23 C22 118.9(5) . .
C25 C23 C24 120.5(5) . .
C22 C23 C24 120.6(5) . .
C12 C6 C7 121.8(5) . .
C12 C6 O3 116.2(5) . .
C7 C6 O3 122.0(5) . .
C23 C25 C26 121.3(5) . .
C23 C25 H25 119.4 . .
C26 C25 H25 119.4 . .
C39 C35 C34 131.1(5) . .
C39 C35 C36 110.4(5) . .
C34 C35 C36 118.5(5) . .
C35 C39 C40 133.7(5) . .
C35 C39 C38 109.9(5) . .
C40 C39 C38 116.4(4) . .
O1 C1 O2 120.5(5) . .
O1 C1 C2 120.1(5) . .
O2 C1 C2 119.4(5) . .
C2 C14 C13 121.0(5) . .
C2 C14 H14 119.5 . .
C13 C14 H14 119.5 . .
N1 C29 C30 123.4(5) . .
N1 C29 H29 118.3 . .
C30 C29 H29 118.3 . .
C47 C43 C44 116.3(5) . .
C47 C43 C42 122.9(5) . .
C44 C43 C42 120.8(5) . .
C52 C31 C30 117.7(5) . .
C52 C31 C32 121.9(5) . .
C30 C31 C32 120.4(5) . .
C21 C20 O8 123.8(4) . .
C21 C20 C26 121.3(5) . .
O8 C20 C26 114.9(5) . .
C13 C5 C4 122.1(5) . .
C13 C5 O3 116.9(5) . .
C4 C5 O3 120.9(5) . .
C3 C2 C14 118.4(5) . .
C3 C2 C1 119.6(5) . .
C14 C2 C1 121.8(5) . .
C23 C22 C21 121.0(6) . .
C23 C22 H22 119.5 . .
C21 C22 H22 119.5 . .
C32 C33 C34 112.2(5) . .
C32 C33 H33 123.9 . .
C34 C33 H33 123.9 . .
C8 C7 C6 118.7(5) . .
C8 C7 H7 120.6 . .
C6 C7 H7 120.6 . .
C12 C11 C9 120.3(5) . .
C12 C11 H11 119.9 . .
C9 C11 H11 119.9 . .
C5 C13 C14 118.3(5) . .
C5 C13 H13 120.9 . .
C14 C13 H13 120.9 . .
C50 C34 C33 113.1(5) . .
C50 C34 C35 123.5(5) . .
C33 C34 C35 123.4(5) . .
C41 C42 C43 128.0(5) . .
C41 C42 S2 110.6(4) . .
C43 C42 S2 121.3(4) . .
C50 C51 H51A 109.5 . .
C50 C51 H51B 109.5 . .
H51A C51 H51B 109.5 . .
C50 C51 H51C 109.5 . .
H51A C51 H51C 109.5 . .
H51B C51 H51C 109.5 . .
C20 C21 C22 118.6(5) . .
C20 C21 H21 120.7 . .
C22 C21 H21 120.7 . .
C40 C48 C49 131.9(5) . .
C40 C48 S2 110.7(4) . .
C49 C48 S2 117.3(4) . .
C27 C28 C16 120.2(5) . .
C27 C28 H28 119.9 . .
C16 C28 H28 119.9 . .
C33 C32 C31 126.7(5) . .
C33 C32 S1 111.6(4) . .
C31 C32 S1 121.5(4) . .
C8 C9 C11 119.4(5) . .
C8 C9 C10 121.0(5) . .
C11 C9 C10 119.5(5) . .
C6 C12 C11 118.9(5) . .
C6 C12 H12 120.6 . .
C11 C12 H12 120.6 . .
C42 C41 C40 114.1(5) . .
C42 C41 H41 122.9 . .
C40 C41 H41 122.9 . .
C3 C4 C5 118.4(6) . .
C3 C4 H4 120.8 . .
C5 C4 H4 120.8 . .
C48 C49 H49A 109.5 . .
C48 C49 H49B 109.5 . .
H49A C49 H49B 109.5 . .
C48 C49 H49C 109.5 . .
H49A C49 H49C 109.5 . .
H49B C49 H49C 109.5 . .
C16 C17 C18 119.9(5) . .
C16 C17 H17 120.0 . .
C18 C17 H17 120.0 . .
F1 C36 F2 104.6(5) . .
F1 C36 C35 114.2(5) . .
F2 C36 C35 110.1(6) . .
F1 C36 C37 112.2(6) . .
F2 C36 C37 110.0(5) . .
C35 C36 C37 105.8(5) . .
N2 C46 C47 121.0(5) . .
N2 C46 H46 119.5 . .
C47 C46 H46 119.5 . .
C34 C50 C51 129.0(5) . .
C34 C50 S1 110.7(4) . .
C51 C50 S1 120.3(4) . .
C45 C44 C43 119.9(5) . .
C45 C44 H44 120.1 . .
C43 C44 H44 120.1 . .
C7 C8 C9 120.9(5) . .
C7 C8 H8 119.6 . .
C9 C8 H8 119.6 . .
C19 C27 C28 119.8(5) . .
C19 C27 H27 120.1 . .
C28 C27 H27 120.1 . .
C46 C47 C43 121.4(5) . .
C46 C47 H47 119.3 . .
C43 C47 H47 119.3 . .
F3 C37 F4 108.5(5) . .
F3 C37 C36 109.1(5) . .
F4 C37 C36 114.1(6) . .
F3 C37 C38 109.4(6) . .
F4 C37 C38 113.1(5) . .
C36 C37 C38 102.5(5) . .
C19 C18 C17 119.7(5) . .
C19 C18 H18 120.1 . .
C17 C18 H18 120.1 . .
N2 C45 C44 122.5(5) . .
N2 C45 H45 118.7 . .
C44 C45 H45 118.7 . .
C60 N5 C61 119.9(7) . .
C60 N5 C62 119.6(7) . .
C61 N5 C62 120.4(6) . .
C57 N4 C58 119.3(7) . .
C57 N4 C59 122.4(8) . .
C58 N4 C59 118.2(8) . .
N5 C61 H61A 109.5 . .
N5 C61 H61B 109.5 . .
H61A C61 H61B 109.5 . .
N5 C61 H61C 109.5 . .
H61A C61 H61C 109.5 . .
H61B C61 H61C 109.5 . .
O13 C60 N5 127.1(9) . .
O13 C60 H60 116.4 . .
N5 C60 H60 116.4 . .
C54 N3 C55 122.7(10) . .
C54 N3 C56 121.1(10) . .
C55 N3 C56 116.1(10) . .
N5 C62 H62A 109.5 . .
N5 C62 H62B 109.5 . .
H62A C62 H62B 109.5 . .
N5 C62 H62C 109.5 . .
H62A C62 H62C 109.5 . .
H62B C62 H62C 109.5 . .
O12 C57 N4 124.7(8) . .
O12 C57 H57 117.6 . .
N4 C57 H57 117.6 . .
N4 C59 H59A 109.5 . .
N4 C59 H59B 109.5 . .
H59A C59 H59B 109.5 . .
N4 C59 H59C 109.5 . .
H59A C59 H59C 109.5 . .
H59B C59 H59C 109.5 . .
O11 C54 N3 125.3(12) . .
O11 C54 H54 117.4 . .
N3 C54 H54 117.4 . .
N4 C58 H58A 109.5 . .
N4 C58 H58B 109.5 . .
H58A C58 H58B 109.5 . .
N4 C58 H58C 109.5 . .
H58A C58 H58C 109.5 . .
H58B C58 H58C 109.5 . .
N3 C56 H56A 109.5 . .
N3 C56 H56B 109.5 . .
H56A C56 H56B 109.5 . .
N3 C56 H56C 109.5 . .
H56A C56 H56C 109.5 . .
H56B C56 H56C 109.5 . .
N3 C55 H55A 109.5 . .
N3 C55 H55B 109.5 . .
H55A C55 H55B 109.5 . .
N3 C55 H55C 109.5 . .
H55A C55 H55C 109.5 . .
H55B C55 H55C 109.5 . .

loop_
_geom_bond_atom_site_label_1
_geom_bond_atom_site_label_2
_geom_bond_distance
_geom_bond_site_symmetry_2
Zn1 O4 1.981(4) 1_465
Zn1 O6 2.005(3) .
Zn1 O2 2.061(4) .
Zn1 N2 2.158(4) 1_556
Zn1 O1 2.172(3) .
Zn1 O9 2.398(3) 1_545
Zn1 H2 1.283(4) 1_556
Zn2 O5 1.955(4) 1_465
Zn2 O9 1.958(3) 1_545
Zn2 O7 1.988(3) .
Zn2 N1 1.999(4) .
Zn2 C24 2.587(5) 1_545
S2 C48 1.712(5) .
S2 C42 1.718(5) .
S1 C50 1.715(5) .
S1 C32 1.716(5) .
O1 C1 1.253(6) .
O2 C1 1.269(6) .
O9 C24 1.315(6) .
O6 C15 1.250(5) .
O4 C10 1.246(6) .
F6 C38 1.352(6) .
O7 C15 1.269(6) .
O8 C20 1.378(6) .
O8 C19 1.389(6) .
F5 C38 1.345(7) .
O10 C24 1.231(7) .
C52 C53 1.378(7) .
C52 C31 1.395(7) .
C52 H52 0.9500 .
O3 C6 1.382(6) .
O3 C5 1.399(6) .
N1 C29 1.350(6) .
N1 C53 1.351(6) .
O5 C10 1.272(6) .
F2 C36 1.374(8) .
C26 C25 1.379(7) .
C26 C20 1.391(7) .
C26 H26 0.9500 .
C53 H53 0.9500 .
C38 C39 1.516(7) .
C38 C37 1.539(8) .
C15 C16 1.495(6) .
N2 C46 1.333(6) .
N2 C45 1.337(6) .
N2 H2 0.8800 .
C3 C4 1.375(7) .
C3 C2 1.377(8) .
C3 H3 0.9500 .
C16 C17 1.374(7) .
C16 C28 1.384(7) .
C19 C18 1.353(7) .
C19 C27 1.363(7) .
C10 C9 1.491(7) .
F1 C36 1.343(6) .
C24 C23 1.478(7) .
C40 C48 1.392(7) .
C40 C41 1.421(7) .
C40 C39 1.460(7) .
C30 C29 1.381(7) .
C30 C31 1.396(7) .
C30 H30 0.9500 .
C23 C25 1.373(7) .
C23 C22 1.390(7) .
C6 C12 1.376(7) .
C6 C7 1.377(7) .
C25 H25 0.9500 .
F4 C37 1.339(6) .
C35 C39 1.352(7) .
C35 C34 1.470(7) .
C35 C36 1.499(7) .
F3 C37 1.337(8) .
C1 C2 1.478(7) .
C14 C2 1.387(7) .
C14 C13 1.388(7) .
C14 H14 0.9500 .
C29 H29 0.9500 .
C43 C47 1.387(7) .
C43 C44 1.387(7) .
C43 C42 1.463(7) .
C31 C32 1.471(7) .
C20 C21 1.372(8) .
C5 C13 1.372(8) .
C5 C4 1.375(8) .
C22 C21 1.392(7) .
C22 H22 0.9500 .
C33 C32 1.361(7) .
C33 C34 1.423(7) .
C33 H33 0.9500 .
C7 C8 1.375(7) .
C7 H7 0.9500 .
C11 C12 1.379(7) .
C11 C9 1.393(7) .
C11 H11 0.9500 .
C13 H13 0.9500 .
C34 C50 1.370(8) .
C42 C41 1.356(7) .
C51 C50 1.501(7) .
C51 H51A 0.9800 .
C51 H51B 0.9800 .
C51 H51C 0.9800 .
C21 H21 0.9500 .
C48 C49 1.496(7) .
C28 C27 1.377(7) .
C28 H28 0.9500 .
C9 C8 1.378(7) .
C12 H12 0.9500 .
C41 H41 0.9500 .
C4 H4 0.9500 .
C49 H49A 0.9800 .
C49 H49B 0.9800 .
C49 H49C 0.9800 .
C17 C18 1.394(7) .
C17 H17 0.9500 .
C36 C37 1.524(9) .
C46 C47 1.381(7) .
C46 H46 0.9500 .
C44 C45 1.379(7) .
C44 H44 0.9500 .
C8 H8 0.9500 .
C27 H27 0.9500 .
C47 H47 0.9500 .
C18 H18 0.9500 .
C45 H45 0.9500 .
O13 C60 1.246(8) .
O12 C57 1.242(9) .
N5 C60 1.336(9) .
N5 C61 1.383(9) .
N5 C62 1.437(9) .
N4 C57 1.310(10) .
N4 C58 1.431(10) .
N4 C59 1.439(9) .
C61 H61A 0.9800 .
C61 H61B 0.9800 .
C61 H61C 0.9800 .
C60 H60 0.9500 .
N3 C54 1.304(13) .
N3 C55 1.423(14) .
N3 C56 1.479(14) .
C62 H62A 0.9800 .
C62 H62B 0.9800 .
C62 H62C 0.9800 .
C57 H57 0.9500 .
O11 C54 1.266(12) .
C59 H59A 0.9800 .
C59 H59B 0.9800 .
C59 H59C 0.9800 .
C54 H54 0.9500 .
C58 H58A 0.9800 .
C58 H58B 0.9800 .
C58 H58C 0.9800 .
C56 H56A 0.9800 .
C56 H56B 0.9800 .
C56 H56C 0.9800 .
C55 H55A 0.9800 .
C55 H55B 0.9800 .
C55 H55C 0.9800 .

loop_
_geom_hbond_atom_site_label_D
_geom_hbond_atom_site_label_H
_geom_hbond_atom_site_label_A
_geom_hbond_distance_DH
_geom_hbond_distance_HA
_geom_hbond_distance_DA
_geom_hbond_angle_DHA
_geom_hbond_site_symmetry_A
C26 H26 O13 0.95 2.48 3.415(8) 166.3 1_565
C53 H53 O10 0.95 2.48 3.149(6) 127.6 1_545
C30 H30 O2 0.95 2.30 3.172(6) 152.3 2_775
C29 H29 O7 0.95 2.53 3.111(6) 119.8 .
C33 H33 O2 0.95 2.50 3.427(7) 163.9 2_775
C7 H7 O8 0.95 2.44 3.248(7) 142.3 1_545
C13 H13 F5 0.95 2.58 3.158(6) 119.2 1_546
C51 H51B O1 0.98 2.50 3.434(7) 159.8 2_675
C51 H51C O11 0.98 2.59 3.482(10) 151.3 1_464
C12 H12 S2 0.95 2.99 3.538(6) 117.8 2_765
C41 H41 F6 0.95 2.49 3.077(6) 120.3 .
C41 H41 O12 0.95 2.65 3.571(8) 164.8 1_564
C44 H44 O12 0.95 2.35 3.261(8) 160.0 1_564
C47 H47 F5 0.95 2.63 3.503(7) 153.5 2_774
C54 H54 O11 0.95 2.55 3.160(13) 122.1 2_856
C58 H58B O13 0.98 2.53 3.494(10) 167.5 1_455
C55 H55C F4 0.98 2.38 3.306(12) 158.1 2_775
N2 H2 O1 0.88 2.65 3.290(5) 130.8 1_554
N2 H2 O2 0.88 2.49 3.148(5) 132.1 1_554
N2 H2 O6 0.88 2.38 2.907(6) 118.3 1_554
N2 H2 O4 0.88 2.37 2.877(6) 116.8 1_464

loop_
_geom_torsion_atom_site_label_1
_geom_torsion_atom_site_label_2
_geom_torsion_atom_site_label_3
_geom_torsion_atom_site_label_4
_geom_torsion
_geom_torsion_site_symmetry_1
_geom_torsion_site_symmetry_4
C29 N1 C53 C52 -0.9(8) . .
Zn2 N1 C53 C52 169.5(4) . .
C31 C52 C53 N1 1.6(8) . .
Zn1 O6 C15 O7 -24.5(10) . .
Zn1 O6 C15 C16 154.7(4) . .
Zn2 O7 C15 O6 18.2(7) . .
Zn2 O7 C15 C16 -161.0(4) . .
O6 C15 C16 C17 174.6(5) . .
O7 C15 C16 C17 -6.2(8) . .
O6 C15 C16 C28 -8.4(8) . .
O7 C15 C16 C28 170.8(5) . .
C20 O8 C19 C18 70.8(7) . .
C20 O8 C19 C27 -114.6(6) . .
Zn1 O4 C10 O5 41.0(9) 1_645 .
Zn1 O4 C10 C9 -139.6(5) 1_645 .
Zn2 O5 C10 O4 -9.7(7) 1_645 .
Zn2 O5 C10 C9 170.9(3) 1_645 .
Zn2 O9 C24 O10 -11.0(6) 1_565 .
Zn1 O9 C24 O10 96.4(5) 1_565 .
Zn2 O9 C24 C23 164.5(4) 1_565 .
Zn1 O9 C24 C23 -88.1(5) 1_565 .
Zn1 O9 C24 Zn2 107.4(3) 1_565 1_565
O10 C24 C23 C25 160.0(5) . .
O9 C24 C23 C25 -15.5(7) . .
Zn2 C24 C23 C25 19.0(13) 1_565 .
O10 C24 C23 C22 -16.3(8) . .
O9 C24 C23 C22 168.3(5) . .
Zn2 C24 C23 C22 -157.2(8) 1_565 .
C5 O3 C6 C12 151.6(5) . .
C5 O3 C6 C7 -31.0(8) . .
C22 C23 C25 C26 2.0(8) . .
C24 C23 C25 C26 -174.3(4) . .
C20 C26 C25 C23 -0.9(7) . .
C34 C35 C39 C40 -1.4(11) . .
C36 C35 C39 C40 -179.8(6) . .
C34 C35 C39 C38 177.0(6) . .
C36 C35 C39 C38 -1.3(7) . .
C48 C40 C39 C35 -34.7(10) . .
C41 C40 C39 C35 150.6(6) . .
C48 C40 C39 C38 146.9(6) . .
C41 C40 C39 C38 -27.7(8) . .
F5 C38 C39 C35 137.9(5) . .
F6 C38 C39 C35 -100.9(5) . .
C37 C38 C39 C35 17.0(7) . .
F5 C38 C39 C40 -43.3(7) . .
F6 C38 C39 C40 77.8(6) . .
C37 C38 C39 C40 -164.2(5) . .
Zn1 O1 C1 O2 3.2(4) . .
Zn1 O1 C1 C2 -177.7(4) . .
Zn1 O2 C1 O1 -3.3(5) . .
Zn1 O2 C1 C2 177.6(4) . .
C53 N1 C29 C30 -0.6(8) . .
Zn2 N1 C29 C30 -171.0(4) . .
C31 C30 C29 N1 1.3(8) . .
C53 C52 C31 C30 -0.9(8) . .
C53 C52 C31 C32 175.9(5) . .
C29 C30 C31 C52 -0.5(8) . .
C29 C30 C31 C32 -177.3(5) . .
C19 O8 C20 C21 8.1(8) . .
C19 O8 C20 C26 -174.1(4) . .
C25 C26 C20 C21 -1.0(8) . .
C25 C26 C20 O8 -178.9(4) . .
C6 O3 C5 C13 134.4(6) . .
C6 O3 C5 C4 -50.0(8) . .
C4 C3 C2 C14 -3.0(8) . .
C4 C3 C2 C1 -179.2(5) . .
C13 C14 C2 C3 2.2(8) . .
C13 C14 C2 C1 178.3(5) . .
O1 C1 C2 C3 180.0(5) . .
O2 C1 C2 C3 -0.9(7) . .
O1 C1 C2 C14 3.9(7) . .
O2 C1 C2 C14 -176.9(5) . .
C25 C23 C22 C21 -1.1(8) . .
C24 C23 C22 C21 175.2(5) . .
C12 C6 C7 C8 3.4(9) . .
O3 C6 C7 C8 -173.8(5) . .
C4 C5 C13 C14 -0.8(9) . .
O3 C5 C13 C14 174.8(5) . .
C2 C14 C13 C5 -0.4(8) . .
C32 C33 C34 C50 1.9(7) . .
C32 C33 C34 C35 -177.8(5) . .
C39 C35 C34 C50 -70.5(9) . .
C36 C35 C34 C50 107.8(6) . .
C39 C35 C34 C33 109.2(7) . .
C36 C35 C34 C33 -72.5(8) . .
C47 C43 C42 C41 171.8(6) . .
C44 C43 C42 C41 -8.0(10) . .
C47 C43 C42 S2 -5.0(8) . .
C44 C43 C42 S2 175.3(5) . .
C48 S2 C42 C41 1.3(5) . .
C48 S2 C42 C43 178.5(5) . .
O8 C20 C21 C22 179.5(5) . .
C26 C20 C21 C22 1.8(8) . .
C23 C22 C21 C20 -0.8(8) . .
C41 C40 C48 C49 177.5(6) . .
C39 C40 C48 C49 2.4(11) . .
C41 C40 C48 S2 -0.2(6) . .
C39 C40 C48 S2 -175.3(5) . .
C42 S2 C48 C40 -0.6(5) . .
C42 S2 C48 C49 -178.7(5) . .
C17 C16 C28 C27 0.7(10) . .
C15 C16 C28 C27 -176.4(6) . .
C34 C33 C32 C31 171.6(5) . .
C34 C33 C32 S1 -2.4(6) . .
C52 C31 C32 C33 -153.9(5) . .
C30 C31 C32 C33 22.8(8) . .
C52 C31 C32 S1 19.6(7) . .
C30 C31 C32 S1 -163.7(4) . .
C50 S1 C32 C33 1.9(4) . .
C50 S1 C32 C31 -172.5(4) . .
C12 C11 C9 C8 1.5(8) . .
C12 C11 C9 C10 178.2(5) . .
O4 C10 C9 C8 175.5(5) . .
O5 C10 C9 C8 -5.2(8) . .
O4 C10 C9 C11 -1.2(7) . .
O5 C10 C9 C11 178.2(5) . .
C7 C6 C12 C11 -2.4(9) . .
O3 C6 C12 C11 174.9(5) . .
C9 C11 C12 C6 -0.1(8) . .
C43 C42 C41 C40 -178.7(6) . .
S2 C42 C41 C40 -1.6(7) . .
C48 C40 C41 C42 1.2(7) . .
C39 C40 C41 C42 176.6(5) . .
C2 C3 C4 C5 1.9(8) . .
C13 C5 C4 C3 0.0(9) . .
O3 C5 C4 C3 -175.4(5) . .
C28 C16 C17 C18 0.9(9) . .
C15 C16 C17 C18 177.9(6) . .
C39 C35 C36 F1 -139.0(6) . .
C34 C35 C36 F1 42.4(9) . .
C39 C35 C36 F2 103.7(6) . .
C34 C35 C36 F2 -74.9(6) . .
C39 C35 C36 C37 -15.1(7) . .
C34 C35 C36 C37 166.3(5) . .
C45 N2 C46 C47 0.5(9) . .
Zn1 N2 C46 C47 -177.9(5) 1_554 .
C33 C34 C50 C51 179.0(5) . .
C35 C34 C50 C51 -1.3(9) . .
C33 C34 C50 S1 -0.4(6) . .
C35 C34 C50 S1 179.3(4) . .
C32 S1 C50 C34 -0.8(4) . .
C32 S1 C50 C51 179.7(5) . .
C47 C43 C44 C45 0.8(9) . .
C42 C43 C44 C45 -179.4(6) . .
C6 C7 C8 C9 -1.9(8) . .
C11 C9 C8 C7 -0.5(8) . .
C10 C9 C8 C7 -177.1(5) . .
C18 C19 C27 C28 2.0(10) . .
O8 C19 C27 C28 -172.6(6) . .
C16 C28 C27 C19 -2.1(10) . .
N2 C46 C47 C43 -0.4(10) . .
C44 C43 C47 C46 -0.3(9) . .
C42 C43 C47 C46 179.9(6) . .
F1 C36 C37 F3 33.6(7) . .
F2 C36 C37 F3 149.5(5) . .
C35 C36 C37 F3 -91.5(6) . .
F1 C36 C37 F4 -87.9(7) . .
F2 C36 C37 F4 28.0(7) . .
C35 C36 C37 F4 147.0(5) . .
F1 C36 C37 C38 149.4(5) . .
F2 C36 C37 C38 -94.6(6) . .
C35 C36 C37 C38 24.3(7) . .
F5 C38 C37 F3 -31.8(6) . .
F6 C38 C37 F3 -148.9(5) . .
C39 C38 C37 F3 90.8(6) . .
F5 C38 C37 F4 89.2(7) . .
F6 C38 C37 F4 -27.9(8) . .
C39 C38 C37 F4 -148.2(6) . .
F5 C38 C37 C36 -147.5(5) . .
F6 C38 C37 C36 95.5(6) . .
C39 C38 C37 C36 -24.8(7) . .
C27 C19 C18 C17 -0.4(10) . .
O8 C19 C18 C17 174.1(6) . .
C16 C17 C18 C19 -1.1(10) . .
C46 N2 C45 C44 0.0(9) . .
Zn1 N2 C45 C44 178.6(5) 1_554 .
C43 C44 C45 N2 -0.7(9) . .
C61 N5 C60 O13 -0.9(11) . .
C62 N5 C60 O13 176.9(7) . .
C58 N4 C57 O12 -3.5(14) . .
C59 N4 C57 O12 -178.9(8) . .
C55 N3 C54 O11 -4.9(18) . .
C56 N3 C54 O11 175.1(10) . .
